data_1531038
loop_
_publ_author_name
'Mets\"anen, Toni T.'
'Gallego, Daniel'
'Szilv\'asi, Tibor'
'Driess, Matthias'
'Oestreich, Martin'

_publ_section_title
;
 Peripheral mechanism of a carbonyl hydrosilylation catalysed by an SiNSi
 iron pincer complex
;
_journal_issue 12
_journal_name_full 'Chem. Sci.'
_journal_page_first 7143
_journal_paper_doi 10.1039/C5SC02855H
_journal_volume 6
_journal_year 2015
_chemical_formula_sum 'C107 H168 Fe2 N14 P2 Si6'
_chemical_formula_weight 1992.73
_chemical_name_systematic
; 
 ? 
;
_chemical_properties_physical 'Air-sensitive, Moisture-sensitive'
_space_group_IT_number 2
_symmetry_cell_setting triclinic
_symmetry_space_group_name_Hall '-P 1'
_symmetry_space_group_name_H-M 'P -1'
_atom_sites_solution_hydrogens geom
_atom_sites_solution_primary direct
_atom_sites_solution_secondary difmap
_audit_creation_method
;
CrysAlisPro, Agilent Technologies,
Version 1.171.37.31 (release 14-01-2014 CrysAlis171 .NET)
(compiled Jan 14 2014,18:38:05)
;
_audit_update_record
;
2015-07-31 deposited with the CCDC.
2015-09-11 downloaded from the CCDC.
;
_cell_angle_alpha 73.555(4)
_cell_angle_beta 75.604(4)
_cell_angle_gamma 74.650(4)
_cell_formula_units_Z 1
_cell_length_a 11.5288(5)
_cell_length_b 12.5203(5)
_cell_length_c 21.1550(11)
_cell_measurement_reflns_used 5661
_cell_measurement_temperature 150(2)
_cell_measurement_theta_max 73.1770
_cell_measurement_theta_min 3.7560
_cell_volume 2774.0(2)
_computing_cell_refinement
;
CrysAlisPro, Agilent Technologies,
Version 1.171.37.31 (release 14-01-2014 CrysAlis171 .NET)
(compiled Jan 14 2014,18:38:05)
;
_computing_data_collection
;
CrysAlisPro, Agilent Technologies,
Version 1.171.37.31 (release 14-01-2014 CrysAlis171 .NET)
(compiled Jan 14 2014,18:38:05)
;
_computing_data_reduction
;
CrysAlisPro, Agilent Technologies,
Version 1.171.37.31 (release 14-01-2014 CrysAlis171 .NET)
(compiled Jan 14 2014,18:38:05)
;
_computing_structure_refinement 'SHELXL-97 (Sheldrick, 1997)'
_computing_structure_solution 'SHELXS-97 (Sheldrick, 1990)'
_diffrn_ambient_environment N~2~
_diffrn_ambient_temperature 150.00(10)
_diffrn_detector 'CCD plate'
_diffrn_detector_area_resol_mean 10.5435
_diffrn_detector_type Atlas
_diffrn_measured_fraction_theta_full 0.999
_diffrn_measured_fraction_theta_max 0.999
_diffrn_measurement_device 'four-circle diffractometer'
_diffrn_measurement_device_type 'SuperNova, Single source at offset, Atlas'
_diffrn_measurement_method '\w scans'
_diffrn_radiation_monochromator mirror
_diffrn_radiation_probe x-ray
_diffrn_radiation_type 'Cu K\a'
_diffrn_radiation_wavelength 1.54184
_diffrn_reflns_av_R_equivalents 0.0490
_diffrn_reflns_av_sigmaI/netI 0.0682
_diffrn_reflns_limit_h_max 13
_diffrn_reflns_limit_h_min -13
_diffrn_reflns_limit_k_max 14
_diffrn_reflns_limit_k_min -14
_diffrn_reflns_limit_l_max 25
_diffrn_reflns_limit_l_min -23
_diffrn_reflns_number 18617
_diffrn_reflns_theta_full 67.50
_diffrn_reflns_theta_max 67.50
_diffrn_reflns_theta_min 3.76
_diffrn_source 'sealed X-ray tube'
_diffrn_source_type 'SuperNova (Cu) X-ray Source'
_exptl_absorpt_coefficient_mu 3.379
_exptl_absorpt_correction_T_max 0.8767
_exptl_absorpt_correction_T_min 0.3116
_exptl_absorpt_correction_type multi-scan
_exptl_absorpt_process_details
;
CrysAlisPro, Agilent Technologies,
Version 1.171.37.31 (release 14-01-2014 CrysAlis171 .NET)
(compiled Jan 14 2014,18:38:05)
Empirical absorption correction using spherical harmonics,
 implemented in SCALE3 ABSPACK scaling algorithm.
;
_exptl_crystal_colour red
_exptl_crystal_density_diffrn 1.193
_exptl_crystal_density_method 'not measured'
_exptl_crystal_description plate
_exptl_crystal_F_000 1074
_exptl_crystal_recrystallization_method 'Re-crystallisation from solvent: toluene'
_exptl_crystal_size_max 0.45
_exptl_crystal_size_mid 0.12
_exptl_crystal_size_min 0.04
_refine_diff_density_max 0.475
_refine_diff_density_min -0.389
_refine_diff_density_rms 0.059
_refine_ls_extinction_method none
_refine_ls_goodness_of_fit_ref 1.020
_refine_ls_hydrogen_treatment mixed
_refine_ls_matrix_type full
_refine_ls_number_parameters 645
_refine_ls_number_reflns 9988
_refine_ls_number_restraints 87
_refine_ls_restrained_S_all 1.017
_refine_ls_R_factor_all 0.0635
_refine_ls_R_factor_gt 0.0452
_refine_ls_shift/su_max 0.001
_refine_ls_shift/su_mean 0.000
_refine_ls_structure_factor_coef Fsqd
_refine_ls_weighting_details 'calc w=1/[\s^2^(Fo^2^)+(0.0489P)^2^+0.0000P] where P=(Fo^2^+2Fc^2^)/3'
_refine_ls_weighting_scheme calc
_refine_ls_wR_factor_gt 0.1026
_refine_ls_wR_factor_ref 0.1162
_reflns_number_gt 7838
_reflns_number_total 9988
_reflns_threshold_expression >2sigma(I)
_cod_data_source_file c5sc02855h2.cif
_cod_data_source_block p-1
_cod_depositor_comments 'Adding full bibliography for 1531038.cif.'
_cod_original_sg_symbol_H-M P-1
_cod_database_code 1531038

loop_
_symmetry_equiv_pos_as_xyz
'x, y, z'
'-x, -y, -z'

loop_
_atom_site_label
_atom_site_type_symbol
_atom_site_fract_x
_atom_site_fract_y
_atom_site_fract_z
_atom_site_U_iso_or_equiv
_atom_site_adp_type
_atom_site_occupancy
_atom_site_symmetry_multiplicity
_atom_site_calc_flag
_atom_site_refinement_flags
_atom_site_disorder_assembly
_atom_site_disorder_group
Fe1 Fe 0.79386(4) 0.40711(3) 0.235480(19) 0.01912(10) Uani 1 1 d . . .
H1 H 0.760(3) 0.468(2) 0.2874(14) 0.028(8) Uiso 1 1 d . . .
Si1 Si 0.86281(6) 0.31219(6) 0.32529(3) 0.02003(15) Uani 1 1 d . . .
Si2 Si 0.63671(6) 0.52196(6) 0.19668(3) 0.02134(15) Uani 1 1 d . . .
Si3 Si 0.93762(7) 0.51897(6) 0.19685(4) 0.02573(17) Uani 1 1 d . . .
P1 P 0.87676(6) 0.30336(6) 0.16110(3) 0.02569(16) Uani 1 1 d . . .
N1 N 0.66231(19) 0.30974(17) 0.27495(10) 0.0203(4) Uani 1 1 d . . .
C1 C 0.6709(2) 0.2239(2) 0.33174(13) 0.0227(5) Uani 1 1 d . . .
N2 N 0.7549(2) 0.22382(17) 0.36779(10) 0.0229(5) Uani 1 1 d . . .
C2 C 0.6000(3) 0.1408(2) 0.35010(14) 0.0307(6) Uani 1 1 d . . .
H2 H 0.6105 0.0792 0.3881 0.037 Uiso 1 1 calc R . .
N3 N 0.5479(2) 0.42495(19) 0.19527(11) 0.0252(5) Uani 1 1 d . . .
C3 C 0.5153(3) 0.1496(2) 0.31245(15) 0.0326(6) Uani 1 1 d . . .
H3 H 0.4701 0.0915 0.3228 0.039 Uiso 1 1 calc R . .
N4 N 1.00593(19) 0.21301(17) 0.35715(11) 0.0221(5) Uani 1 1 d . . .
C4 C 0.4953(3) 0.2424(2) 0.25959(14) 0.0307(6) Uani 1 1 d . . .
H4 H 0.4336 0.2507 0.2350 0.037 Uiso 1 1 calc R . .
N5 N 0.8970(2) 0.35588(18) 0.39627(11) 0.0236(5) Uani 1 1 d . . .
C5 C 0.5672(2) 0.3243(2) 0.24273(13) 0.0243(6) Uani 1 1 d . . .
N6 N 0.5839(2) 0.65449(18) 0.13220(11) 0.0269(5) Uani 1 1 d . . .
C6 C 0.7528(2) 0.1499(2) 0.43522(13) 0.0285(6) Uani 1 1 d . . .
H6A H 0.8274 0.1482 0.4509 0.034 Uiso 1 1 calc R . .
H6B H 0.7548 0.0714 0.4331 0.034 Uiso 1 1 calc R . .
N7 N 0.5087(2) 0.62795(18) 0.23765(11) 0.0243(5) Uani 1 1 d . . .
C7 C 0.6404(3) 0.1877(3) 0.48621(14) 0.0395(7) Uani 1 1 d . . .
H7A H 0.6387 0.2646 0.4895 0.059 Uiso 1 1 calc R . .
H7B H 0.6444 0.1350 0.5302 0.059 Uiso 1 1 calc R . .
H7C H 0.5660 0.1877 0.4717 0.059 Uiso 1 1 calc R . .
C8 C 0.4352(3) 0.4565(3) 0.16789(15) 0.0349(7) Uani 1 1 d . . .
H8A H 0.4123 0.5406 0.1538 0.042 Uiso 1 1 calc R . .
H8B H 0.3682 0.4303 0.2037 0.042 Uiso 1 1 calc R . .
C9 C 0.4468(3) 0.4064(3) 0.10830(17) 0.0518(10) Uani 1 1 d . . .
H9A H 0.5099 0.4352 0.0716 0.078 Uiso 1 1 calc R . .
H9B H 0.3682 0.4286 0.0932 0.078 Uiso 1 1 calc R . .
H9C H 0.4699 0.3232 0.1217 0.078 Uiso 1 1 calc R . .
C10 C 1.0004(2) 0.2761(2) 0.39883(13) 0.0227(5) Uani 1 1 d . . .
C11 C 1.0926(2) 0.1059(2) 0.34591(14) 0.0261(6) Uani 1 1 d . . .
C12 C 1.2114(3) 0.1320(3) 0.29888(15) 0.0350(7) Uani 1 1 d . . .
H12A H 1.1924 0.1832 0.2565 0.052 Uiso 1 1 calc R . .
H12B H 1.2658 0.0609 0.2900 0.052 Uiso 1 1 calc R . .
H12C H 1.2520 0.1685 0.3200 0.052 Uiso 1 1 calc R . .
C13 C 1.0293(3) 0.0486(2) 0.31407(15) 0.0337(7) Uani 1 1 d . . .
H13A H 0.9562 0.0279 0.3456 0.051 Uiso 1 1 calc R . .
H13B H 1.0854 -0.0202 0.3030 0.051 Uiso 1 1 calc R . .
H13C H 1.0054 0.1010 0.2731 0.051 Uiso 1 1 calc R . .
C14 C 1.1240(3) 0.0241(2) 0.41111(15) 0.0363(7) Uani 1 1 d . . .
H14A H 1.1769 0.0541 0.4286 0.054 Uiso 1 1 calc R . .
H14B H 1.1669 -0.0506 0.4024 0.054 Uiso 1 1 calc R . .
H14C H 1.0485 0.0164 0.4442 0.054 Uiso 1 1 calc R . .
C15 C 0.8558(3) 0.4543(2) 0.42865(14) 0.0291(6) Uani 1 1 d . . .
C16 C 0.7268(3) 0.5141(3) 0.41612(16) 0.0372(7) Uani 1 1 d . . .
H16A H 0.7283 0.5393 0.3677 0.056 Uiso 1 1 calc R . .
H16B H 0.6981 0.5801 0.4363 0.056 Uiso 1 1 calc R . .
H16C H 0.6714 0.4610 0.4364 0.056 Uiso 1 1 calc R . .
C17 C 0.9419(3) 0.5371(2) 0.39878(18) 0.0416(8) Uani 1 1 d . . .
H17A H 1.0244 0.4985 0.4069 0.062 Uiso 1 1 calc R . .
H17B H 0.9126 0.6021 0.4198 0.062 Uiso 1 1 calc R . .
H17C H 0.9439 0.5640 0.3504 0.062 Uiso 1 1 calc R . .
C18 C 0.8466(3) 0.4148(3) 0.50506(15) 0.0413(8) Uani 1 1 d . . .
H18A H 0.8005 0.3538 0.5226 0.062 Uiso 1 1 calc R . .
H18B H 0.8044 0.4790 0.5257 0.062 Uiso 1 1 calc R . .
H18C H 0.9290 0.3864 0.5156 0.062 Uiso 1 1 calc R . .
C19 C 1.0952(2) 0.2598(2) 0.43999(13) 0.0246(6) Uani 1 1 d . . .
C20 C 1.2049(2) 0.2949(2) 0.41028(14) 0.0276(6) Uani 1 1 d . . .
H20 H 1.2177 0.3346 0.3645 0.033 Uiso 1 1 calc R . .
C21 C 1.2958(3) 0.2717(2) 0.44781(15) 0.0331(7) Uani 1 1 d . . .
H21 H 1.3713 0.2948 0.4274 0.040 Uiso 1 1 calc R . .
C22 C 1.2769(3) 0.2153(2) 0.51465(15) 0.0332(7) Uani 1 1 d . . .
H22 H 1.3394 0.1997 0.5400 0.040 Uiso 1 1 calc R . .
C23 C 1.1679(3) 0.1817(2) 0.54447(14) 0.0329(7) Uani 1 1 d . . .
H23 H 1.1548 0.1438 0.5906 0.039 Uiso 1 1 calc R . .
C24 C 1.0769(3) 0.2030(2) 0.50763(13) 0.0285(6) Uani 1 1 d . . .
H24 H 1.0021 0.1789 0.5284 0.034 Uiso 1 1 calc R . .
C25 C 0.5084(3) 0.7045(2) 0.17957(13) 0.0263(6) Uani 1 1 d . . .
C26 C 0.4247(3) 0.6312(2) 0.30346(13) 0.0290(6) Uani 1 1 d . . .
C27 C 0.4497(3) 0.7142(3) 0.33620(15) 0.0409(7) Uani 1 1 d . . .
H27A H 0.5362 0.6947 0.3400 0.061 Uiso 1 1 calc R . .
H27B H 0.3984 0.7098 0.3810 0.061 Uiso 1 1 calc R . .
H27C H 0.4305 0.7918 0.3087 0.061 Uiso 1 1 calc R . .
C28 C 0.2906(3) 0.6609(3) 0.29573(16) 0.0480(9) Uani 1 1 d . . .
H28A H 0.2689 0.7414 0.2730 0.072 Uiso 1 1 calc R . .
H28B H 0.2381 0.6470 0.3402 0.072 Uiso 1 1 calc R . .
H28C H 0.2789 0.6134 0.2691 0.072 Uiso 1 1 calc R . .
C29 C 0.4514(3) 0.5107(2) 0.34703(14) 0.0339(7) Uani 1 1 d . . .
H29A H 0.4235 0.4591 0.3296 0.051 Uiso 1 1 calc R . .
H29B H 0.4081 0.5101 0.3933 0.051 Uiso 1 1 calc R . .
H29C H 0.5397 0.4854 0.3462 0.051 Uiso 1 1 calc R . .
C30 C 0.6267(3) 0.7083(2) 0.06068(13) 0.0325(7) Uani 1 1 d . . .
C31 C 0.6977(4) 0.7986(3) 0.05382(17) 0.0517(9) Uani 1 1 d . . .
H31A H 0.6407 0.8666 0.0655 0.078 Uiso 1 1 calc R . .
H31B H 0.7413 0.8184 0.0074 0.078 Uiso 1 1 calc R . .
H31C H 0.7568 0.7691 0.0841 0.078 Uiso 1 1 calc R . .
C32 C 0.5182(3) 0.7572(3) 0.02409(15) 0.0506(10) Uani 1 1 d . . .
H32A H 0.4677 0.7004 0.0346 0.076 Uiso 1 1 calc R . .
H32B H 0.5487 0.7768 -0.0244 0.076 Uiso 1 1 calc R . .
H32C H 0.4689 0.8258 0.0387 0.076 Uiso 1 1 calc R . .
C33 C 0.7105(3) 0.6123(3) 0.03052(14) 0.0359(7) Uani 1 1 d . . .
H33A H 0.7786 0.5776 0.0547 0.054 Uiso 1 1 calc R . .
H33B H 0.7428 0.6425 -0.0169 0.054 Uiso 1 1 calc R . .
H33C H 0.6644 0.5546 0.0342 0.054 Uiso 1 1 calc R . .
C34 C 0.4420(3) 0.8266(2) 0.16889(13) 0.0311(6) Uani 1 1 d . . .
C35 C 0.4970(3) 0.9064(2) 0.17638(14) 0.0364(7) Uani 1 1 d . . .
H35 H 0.5734 0.8827 0.1909 0.044 Uiso 1 1 calc R . .
C36 C 0.4415(3) 1.0213(3) 0.16293(15) 0.0441(8) Uani 1 1 d . . .
H36 H 0.4798 1.0761 0.1680 0.053 Uiso 1 1 calc R . .
C37 C 0.3302(3) 1.0552(3) 0.14214(16) 0.0483(9) Uani 1 1 d . . .
H37 H 0.2925 1.1338 0.1324 0.058 Uiso 1 1 calc R . .
C38 C 0.2735(3) 0.9765(3) 0.13548(16) 0.0478(9) Uani 1 1 d . . .
H38 H 0.1961 1.0006 0.1220 0.057 Uiso 1 1 calc R . .
C39 C 0.3292(3) 0.8612(3) 0.14838(15) 0.0388(7) Uani 1 1 d . . .
H39 H 0.2906 0.8067 0.1432 0.047 Uiso 1 1 calc R . .
C40 C 0.8511(3) 0.3418(3) 0.07436(14) 0.0415(8) Uani 1 1 d . . .
H40A H 0.8897 0.4058 0.0484 0.062 Uiso 1 1 calc R . .
H40B H 0.7629 0.3636 0.0744 0.062 Uiso 1 1 calc R . .
H40C H 0.8870 0.2763 0.0540 0.062 Uiso 1 1 calc R . .
C41 C 1.0440(3) 0.2558(3) 0.14029(16) 0.0406(7) Uani 1 1 d . . .
H41A H 1.0642 0.2078 0.1081 0.061 Uiso 1 1 calc R . .
H41B H 1.0752 0.2121 0.1812 0.061 Uiso 1 1 calc R . .
H41C H 1.0816 0.3223 0.1205 0.061 Uiso 1 1 calc R . .
C42 C 0.8330(3) 0.1644(2) 0.18407(15) 0.0357(7) Uani 1 1 d . . .
H42A H 0.7478 0.1755 0.1794 0.054 Uiso 1 1 calc R . .
H42B H 0.8411 0.1271 0.2307 0.054 Uiso 1 1 calc R . .
H42C H 0.8867 0.1165 0.1544 0.054 Uiso 1 1 calc R . .
C43 C 0.9974(3) 0.5704(3) 0.10258(15) 0.0391(7) Uani 1 1 d . . .
H43A H 1.0698 0.6021 0.0962 0.059 Uiso 1 1 calc R . .
H43B H 0.9335 0.6292 0.0823 0.059 Uiso 1 1 calc R . .
H43C H 1.0195 0.5061 0.0811 0.059 Uiso 1 1 calc R . .
C44 C 1.0925(3) 0.4545(3) 0.22549(17) 0.0370(7) Uani 1 1 d . . .
H44A H 1.1281 0.3818 0.2125 0.056 Uiso 1 1 calc R . .
H44B H 1.0801 0.4418 0.2744 0.056 Uiso 1 1 calc R . .
H44C H 1.1482 0.5070 0.2042 0.056 Uiso 1 1 calc R . .
C45 C 0.8984(3) 0.6627(2) 0.22288(14) 0.0304(6) Uani 1 1 d . . .
C46 C 0.7814(3) 0.7132(2) 0.25000(15) 0.0342(7) Uani 1 1 d . . .
H46 H 0.7158 0.6777 0.2540 0.041 Uiso 1 1 calc R . .
C47 C 0.7552(3) 0.8136(3) 0.27173(16) 0.0408(8) Uani 1 1 d . . .
H47 H 0.6737 0.8443 0.2908 0.049 Uiso 1 1 calc R . .
C48 C 0.8485(4) 0.8683(3) 0.26538(16) 0.0451(9) Uani 1 1 d . . .
H48 H 0.8317 0.9370 0.2799 0.054 Uiso 1 1 calc R . .
C49 C 0.9663(4) 0.8221(3) 0.23773(18) 0.0504(9) Uani 1 1 d . . .
H49 H 1.0310 0.8591 0.2330 0.060 Uiso 1 1 calc R . .
C50 C 0.9905(3) 0.7217(3) 0.21684(17) 0.0414(8) Uani 1 1 d . . .
H50 H 1.0722 0.6916 0.1977 0.050 Uiso 1 1 calc R . .
C51 C 0.7600(9) 1.0829(8) 0.0408(5) 0.081(3) Uani 0.50 1 d PU A -1
H51A H 0.7455 1.1663 0.0282 0.121 Uiso 0.50 1 calc PR A -1
H51B H 0.7339 1.0576 0.0894 0.121 Uiso 0.50 1 calc PR A -1
H51C H 0.7131 1.0567 0.0176 0.121 Uiso 0.50 1 calc PR A -1
C52 C 0.8961(15) 1.034(2) 0.0211(13) 0.071(3) Uani 0.50 1 d PDU A -1
C53 C 0.9569(15) 0.9346(19) 0.0575(13) 0.073(3) Uani 0.50 1 d PDU A -1
H53 H 0.9144 0.8943 0.0979 0.088 Uiso 0.50 1 calc PR A -1
C54 C 1.0802(15) 0.894(2) 0.0355(13) 0.074(3) Uani 0.50 1 d PDU A -1
H54 H 1.1218 0.8249 0.0607 0.089 Uiso 0.50 1 calc PR A -1
C55 C 1.1420(16) 0.9513(19) -0.0221(12) 0.073(3) Uani 0.50 1 d PDU A -1
H55 H 1.2273 0.9250 -0.0360 0.087 Uiso 0.50 1 calc PR A -1
C56 C 1.0801(16) 1.048(2) -0.0599(13) 0.075(3) Uani 0.50 1 d PDU A -1
H56 H 1.1222 1.0850 -0.1014 0.090 Uiso 0.50 1 calc PR A -1
C57 C 0.9587(15) 1.0903(19) -0.0386(13) 0.075(3) Uani 0.50 1 d PDU A -1
H57 H 0.9175 1.1583 -0.0645 0.090 Uiso 0.50 1 calc PR A -1

loop_
_atom_site_aniso_label
_atom_site_aniso_U_11
_atom_site_aniso_U_22
_atom_site_aniso_U_33
_atom_site_aniso_U_23
_atom_site_aniso_U_13
_atom_site_aniso_U_12
Fe1 0.0192(2) 0.02136(19) 0.0184(2) -0.00447(15) -0.00649(16) -0.00448(15)
Si1 0.0191(3) 0.0230(3) 0.0202(3) -0.0053(3) -0.0078(3) -0.0041(3)
Si2 0.0220(4) 0.0245(3) 0.0185(3) -0.0046(3) -0.0078(3) -0.0030(3)
Si3 0.0236(4) 0.0269(3) 0.0268(4) -0.0022(3) -0.0065(3) -0.0081(3)
P1 0.0277(4) 0.0264(3) 0.0220(3) -0.0067(3) -0.0057(3) -0.0018(3)
N1 0.0206(11) 0.0235(10) 0.0190(10) -0.0062(8) -0.0067(9) -0.0043(8)
C1 0.0220(13) 0.0253(12) 0.0206(12) -0.0049(10) -0.0040(10) -0.0052(10)
N2 0.0235(12) 0.0250(11) 0.0201(11) 0.0001(9) -0.0095(9) -0.0054(9)
C2 0.0301(16) 0.0304(14) 0.0320(15) -0.0005(12) -0.0119(12) -0.0088(12)
N3 0.0228(12) 0.0317(11) 0.0241(11) -0.0049(9) -0.0120(9) -0.0053(9)
C3 0.0320(16) 0.0337(15) 0.0376(16) -0.0057(13) -0.0093(13) -0.0162(12)
N4 0.0208(11) 0.0254(10) 0.0222(11) -0.0067(9) -0.0085(9) -0.0029(9)
C4 0.0281(15) 0.0383(15) 0.0321(15) -0.0077(12) -0.0128(12) -0.0117(12)
N5 0.0225(12) 0.0256(11) 0.0249(11) -0.0078(9) -0.0098(9) -0.0016(9)
C5 0.0226(14) 0.0310(13) 0.0229(13) -0.0094(11) -0.0082(11) -0.0044(11)
N6 0.0278(13) 0.0279(11) 0.0203(11) -0.0034(9) -0.0058(9) 0.0008(9)
C6 0.0256(14) 0.0347(14) 0.0238(13) 0.0017(12) -0.0104(11) -0.0078(12)
N7 0.0234(12) 0.0262(11) 0.0202(11) -0.0033(9) -0.0063(9) 0.0000(9)
C7 0.0331(17) 0.0564(19) 0.0245(15) -0.0023(14) -0.0071(13) -0.0083(14)
C8 0.0306(16) 0.0429(16) 0.0363(16) -0.0041(13) -0.0208(13) -0.0080(13)
C9 0.059(2) 0.075(2) 0.0374(18) -0.0076(17) -0.0288(17) -0.028(2)
C10 0.0209(13) 0.0266(13) 0.0218(12) -0.0026(10) -0.0067(10) -0.0075(10)
C11 0.0247(14) 0.0270(13) 0.0276(14) -0.0090(11) -0.0086(11) -0.0008(11)
C12 0.0278(16) 0.0418(16) 0.0350(16) -0.0107(13) -0.0041(13) -0.0065(13)
C13 0.0314(16) 0.0321(14) 0.0416(17) -0.0157(13) -0.0109(13) -0.0018(12)
C14 0.0424(18) 0.0277(14) 0.0346(16) -0.0058(12) -0.0124(14) 0.0029(13)
C15 0.0294(15) 0.0309(14) 0.0308(15) -0.0144(12) -0.0120(12) 0.0010(12)
C16 0.0333(17) 0.0429(16) 0.0412(17) -0.0251(14) -0.0174(14) 0.0082(13)
C17 0.0430(19) 0.0318(15) 0.059(2) -0.0206(15) -0.0177(16) -0.0039(14)
C18 0.0415(19) 0.0528(19) 0.0312(16) -0.0223(15) -0.0140(14) 0.0075(15)
C19 0.0257(14) 0.0241(12) 0.0271(13) -0.0050(11) -0.0123(11) -0.0046(11)
C20 0.0255(14) 0.0297(13) 0.0283(14) -0.0035(11) -0.0092(12) -0.0065(11)
C21 0.0258(15) 0.0356(15) 0.0422(17) -0.0097(13) -0.0144(13) -0.0052(12)
C22 0.0352(17) 0.0310(14) 0.0385(16) -0.0084(13) -0.0239(14) 0.0005(12)
C23 0.0446(18) 0.0309(14) 0.0270(14) -0.0040(12) -0.0192(13) -0.0057(13)
C24 0.0302(15) 0.0315(14) 0.0255(14) -0.0067(11) -0.0078(12) -0.0069(12)
C25 0.0266(15) 0.0312(14) 0.0226(13) -0.0060(11) -0.0090(11) -0.0045(11)
C26 0.0253(15) 0.0373(15) 0.0189(13) -0.0072(11) -0.0006(11) 0.0002(12)
C27 0.053(2) 0.0414(17) 0.0273(15) -0.0110(13) -0.0019(14) -0.0100(15)
C28 0.0274(17) 0.072(2) 0.0322(17) -0.0064(16) -0.0002(13) -0.0004(16)
C29 0.0330(16) 0.0381(16) 0.0235(14) -0.0049(12) 0.0016(12) -0.0045(13)
C30 0.0391(17) 0.0347(15) 0.0170(13) -0.0016(11) -0.0039(12) -0.0026(13)
C31 0.066(3) 0.0412(18) 0.0408(19) -0.0103(15) 0.0133(17) -0.0195(17)
C32 0.054(2) 0.058(2) 0.0237(15) -0.0026(15) -0.0125(15) 0.0126(17)
C33 0.0390(18) 0.0415(16) 0.0247(14) -0.0081(13) -0.0041(13) -0.0055(14)
C34 0.0341(16) 0.0323(14) 0.0203(13) -0.0036(11) -0.0047(12) 0.0010(12)
C35 0.0421(18) 0.0326(15) 0.0284(15) -0.0055(12) -0.0087(13) 0.0027(13)
C36 0.059(2) 0.0332(16) 0.0312(16) -0.0064(13) -0.0018(15) -0.0014(15)
C37 0.053(2) 0.0332(16) 0.0361(18) -0.0034(14) 0.0019(16) 0.0142(15)
C38 0.041(2) 0.0479(19) 0.0363(18) -0.0023(15) -0.0102(15) 0.0153(16)
C39 0.0376(18) 0.0419(17) 0.0316(16) -0.0069(13) -0.0120(13) 0.0038(14)
C40 0.058(2) 0.0404(16) 0.0235(14) -0.0104(13) -0.0096(14) -0.0002(15)
C41 0.0347(18) 0.0461(17) 0.0357(16) -0.0138(14) -0.0003(14) -0.0008(14)
C42 0.0403(18) 0.0339(15) 0.0363(16) -0.0155(13) -0.0082(14) -0.0047(13)
C43 0.0370(18) 0.0447(17) 0.0331(16) -0.0018(14) -0.0024(14) -0.0164(14)
C44 0.0219(15) 0.0384(16) 0.0503(19) -0.0031(14) -0.0105(14) -0.0098(12)
C45 0.0384(17) 0.0308(14) 0.0250(14) -0.0008(11) -0.0117(12) -0.0131(12)
C46 0.0386(17) 0.0299(14) 0.0400(17) -0.0069(13) -0.0184(14) -0.0080(13)
C47 0.053(2) 0.0331(15) 0.0412(18) -0.0093(14) -0.0212(16) -0.0044(14)
C48 0.077(3) 0.0302(15) 0.0369(17) -0.0034(13) -0.0233(18) -0.0193(16)
C49 0.070(3) 0.0453(19) 0.048(2) -0.0013(16) -0.0202(19) -0.0346(19)
C50 0.045(2) 0.0416(17) 0.0444(18) -0.0063(15) -0.0131(15) -0.0195(15)
C51 0.095(7) 0.076(5) 0.093(6) -0.023(5) -0.048(5) -0.021(5)
C52 0.100(8) 0.060(5) 0.071(3) -0.015(3) -0.043(6) -0.021(6)
C53 0.102(8) 0.061(6) 0.069(3) -0.011(4) -0.042(6) -0.020(5)
C54 0.104(8) 0.060(6) 0.072(3) -0.011(4) -0.042(7) -0.020(6)
C55 0.104(8) 0.061(6) 0.071(3) -0.017(4) -0.040(7) -0.023(6)
C56 0.107(8) 0.062(6) 0.069(3) -0.013(4) -0.038(7) -0.023(6)
C57 0.107(8) 0.061(6) 0.070(3) -0.011(4) -0.043(6) -0.021(6)

loop_
_atom_type_symbol
_atom_type_description
_atom_type_scat_dispersion_real
_atom_type_scat_dispersion_imag
_atom_type_scat_source
C C 0.0181 0.0091 'International Tables Vol C Tables 4.2.6.8 and 6.1.1.4'
H H 0.0000 0.0000 'International Tables Vol C Tables 4.2.6.8 and 6.1.1.4'
N N 0.0311 0.0180 'International Tables Vol C Tables 4.2.6.8 and 6.1.1.4'
Si Si 0.2541 0.3302 'International Tables Vol C Tables 4.2.6.8 and 6.1.1.4'
P P 0.2955 0.4335 'International Tables Vol C Tables 4.2.6.8 and 6.1.1.4'
Fe Fe -1.1336 3.1974 'International Tables Vol C Tables 4.2.6.8 and 6.1.1.4'

loop_
_geom_angle_atom_site_label_1
_geom_angle_atom_site_label_2
_geom_angle_atom_site_label_3
_geom_angle
N1 Fe1 Si1 82.72(6)
N1 Fe1 Si2 78.76(6)
Si1 Fe1 Si2 144.54(3)
N1 Fe1 P1 89.22(6)
Si1 Fe1 P1 105.82(3)
Si2 Fe1 P1 103.90(3)
N1 Fe1 Si3 176.87(6)
Si1 Fe1 Si3 95.53(3)
Si2 Fe1 Si3 101.41(3)
P1 Fe1 Si3 93.76(3)
N2 Si1 N5 102.79(10)
N2 Si1 N4 98.58(9)
N5 Si1 N4 68.26(9)
N2 Si1 Fe1 103.33(7)
N5 Si1 Fe1 133.05(7)
N4 Si1 Fe1 142.90(8)
N2 Si1 C10 105.36(9)
N5 Si1 C10 34.47(9)
N4 Si1 C10 33.94(9)
Fe1 Si1 C10 151.06(7)
N3 Si2 N6 103.59(10)
N3 Si2 N7 98.86(11)
N6 Si2 N7 68.64(9)
N3 Si2 Fe1 102.13(7)
N6 Si2 Fe1 145.31(8)
N7 Si2 Fe1 129.19(7)
N3 Si2 C25 106.27(10)
N6 Si2 C25 34.55(10)
N7 Si2 C25 34.28(9)
Fe1 Si2 C25 149.13(7)
C43 Si3 C44 98.63(14)
C43 Si3 C45 99.22(13)
C44 Si3 C45 99.58(13)
C43 Si3 Fe1 121.55(10)
C44 Si3 Fe1 116.23(9)
C45 Si3 Fe1 117.61(10)
C40 P1 C41 96.02(15)
C40 P1 C42 95.81(15)
C41 P1 C42 99.13(15)
C40 P1 Fe1 125.45(10)
C41 P1 Fe1 120.69(11)
C42 P1 Fe1 114.18(10)
C1 N1 C5 117.8(2)
C1 N1 Fe1 121.12(16)
C5 N1 Fe1 120.92(16)
N1 C1 N2 115.6(2)
N1 C1 C2 121.4(2)
N2 C1 C2 123.0(2)
C1 N2 C6 118.7(2)
C1 N2 Si1 115.61(16)
C6 N2 Si1 125.60(17)
C3 C2 C1 119.0(2)
C5 N3 C8 118.1(2)
C5 N3 Si2 112.63(17)
C8 N3 Si2 125.58(18)
C2 C3 C4 120.4(3)
C10 N4 C11 130.2(2)
C10 N4 Si1 91.49(16)
C11 N4 Si1 138.31(17)
C3 C4 C5 119.1(2)
C10 N5 C15 127.9(2)
C10 N5 Si1 92.40(17)
C15 N5 Si1 137.99(16)
N3 C5 N1 115.0(2)
N3 C5 C4 123.9(2)
N1 C5 C4 121.1(2)
C25 N6 C30 128.0(2)
C25 N6 Si2 92.07(16)
C30 N6 Si2 137.62(18)
N2 C6 C7 113.4(2)
C25 N7 C26 129.5(2)
C25 N7 Si2 91.35(17)
C26 N7 Si2 138.81(17)
N3 C8 C9 113.4(3)
N4 C10 N5 107.4(2)
N4 C10 C19 125.1(2)
N5 C10 C19 127.5(2)
N4 C10 Si1 54.57(12)
N5 C10 Si1 53.13(13)
C19 C10 Si1 174.43(19)
N4 C11 C13 106.6(2)
N4 C11 C14 112.7(2)
C13 C11 C14 108.2(2)
N4 C11 C12 110.5(2)
C13 C11 C12 110.0(2)
C14 C11 C12 108.8(2)
N5 C15 C17 110.4(2)
N5 C15 C16 107.9(2)
C17 C15 C16 109.7(2)
N5 C15 C18 111.4(2)
C17 C15 C18 110.5(3)
C16 C15 C18 106.8(3)
C20 C19 C24 119.4(2)
C20 C19 C10 120.3(2)
C24 C19 C10 120.2(2)
C19 C20 C21 119.8(3)
C22 C21 C20 120.3(3)
C23 C22 C21 120.0(3)
C22 C23 C24 120.3(3)
C23 C24 C19 120.1(3)
N7 C25 N6 107.4(2)
N7 C25 C34 126.8(3)
N6 C25 C34 125.7(2)
N7 C25 Si2 54.37(14)
N6 C25 Si2 53.39(13)
C34 C25 Si2 172.0(2)
N7 C26 C27 111.1(2)
N7 C26 C29 105.7(2)
C27 C26 C29 109.6(2)
N7 C26 C28 111.1(2)
C27 C26 C28 110.7(3)
C29 C26 C28 108.5(3)
N6 C30 C33 105.4(2)
N6 C30 C31 111.8(2)
C33 C30 C31 109.5(3)
N6 C30 C32 110.3(2)
C33 C30 C32 108.4(3)
C31 C30 C32 111.3(3)
C35 C34 C39 119.7(3)
C35 C34 C25 119.0(3)
C39 C34 C25 121.2(3)
C34 C35 C36 120.5(3)
C37 C36 C35 119.4(3)
C38 C37 C36 120.7(3)
C37 C38 C39 120.2(3)
C34 C39 C38 119.5(3)
C46 C45 C50 115.3(3)
C46 C45 Si3 123.7(2)
C50 C45 Si3 121.0(2)
C45 C46 C47 123.2(3)
C48 C47 C46 119.6(3)
C49 C48 C47 119.2(3)
C48 C49 C50 120.2(3)
C49 C50 C45 122.4(3)
C53 C52 C57 119.3(7)
C53 C52 C51 123.4(11)
C57 C52 C51 117.2(11)
C52 C53 C54 120.1(7)
C55 C54 C53 120.3(7)
C54 C55 C56 119.6(7)
C57 C56 C55 120.9(7)
C56 C57 C52 119.7(7)

loop_
_geom_bond_atom_site_label_1
_geom_bond_atom_site_label_2
_geom_bond_distance
Fe1 N1 2.063(2)
Fe1 Si1 2.1509(7)
Fe1 Si2 2.1715(7)
Fe1 P1 2.1975(8)
Fe1 Si3 2.2986(8)
Si1 N2 1.786(2)
Si1 N5 1.893(2)
Si1 N4 1.927(2)
Si1 C10 2.364(2)
Si2 N3 1.794(2)
Si2 N6 1.892(2)
Si2 N7 1.916(2)
Si2 C25 2.356(3)
Si3 C43 1.921(3)
Si3 C44 1.925(3)
Si3 C45 1.938(3)
P1 C40 1.839(3)
P1 C41 1.839(3)
P1 C42 1.839(3)
N1 C1 1.371(3)
N1 C5 1.376(3)
C1 N2 1.374(3)
C1 C2 1.402(4)
N2 C6 1.463(3)
C2 C3 1.371(4)
N3 C5 1.375(3)
N3 C8 1.467(3)
C3 C4 1.380(4)
N4 C10 1.321(3)
N4 C11 1.485(3)
C4 C5 1.401(4)
N5 C10 1.339(3)
N5 C15 1.489(3)
N6 C25 1.337(4)
N6 C30 1.488(3)
C6 C7 1.528(4)
N7 C25 1.327(3)
N7 C26 1.489(3)
C8 C9 1.523(4)
C10 C19 1.500(3)
C11 C13 1.515(4)
C11 C14 1.528(4)
C11 C12 1.532(4)
C15 C17 1.523(4)
C15 C16 1.529(4)
C15 C18 1.536(4)
C19 C20 1.389(4)
C19 C24 1.397(4)
C20 C21 1.392(4)
C21 C22 1.382(4)
C22 C23 1.375(4)
C23 C24 1.385(4)
C25 C34 1.498(4)
C26 C27 1.519(4)
C26 C29 1.526(4)
C26 C28 1.531(4)
C30 C33 1.516(4)
C30 C31 1.519(5)
C30 C32 1.532(4)
C34 C35 1.379(4)
C34 C39 1.394(4)
C35 C36 1.390(4)
C36 C37 1.380(5)
C37 C38 1.372(5)
C38 C39 1.394(4)
C45 C46 1.385(4)
C45 C50 1.408(4)
C46 C47 1.393(4)
C47 C48 1.382(5)
C48 C49 1.379(5)
C49 C50 1.385(5)
C51 C52 1.525(18)
C52 C53 1.374(9)
C52 C57 1.389(10)
C53 C54 1.386(10)
C54 C55 1.362(10)
C55 C56 1.373(9)
C56 C57 1.370(10)
